data_4314843
loop_
_publ_author_name
'Tae-Soo You'
'Paul H. Tobash'
'Svilen Bobev'

_publ_section_title
;
 Mixed Cations and Structural Complexity in (Eu1-xCax)4In3Ge4 and
 (Eu1-xCax)3In2Ge3-The First Two Members of the Homologous Series
 A2[n+m]In2n+mGe2[n+m] (n,m= 1, 2, ...\\infty; A = Ca, Sr, Ba, Eu, or Yb)
;
_journal_name_full 'Inorganic Chemistry'
_journal_page_first 1773
_journal_page_last 1783
_journal_paper_doi 10.1021/ic902144h
_journal_volume 49
_journal_year 2010
_chemical_formula_moiety 'Ca2.70 Eu0.30 Ge3 In2'
_chemical_formula_sum 'Ca2.7 Eu0.3 Ge3 In2'
_chemical_formula_weight 601.21
_chemical_name_systematic
; 
 ? 
;
_space_group_IT_number 62
_symmetry_cell_setting orthorhombic
_symmetry_space_group_name_Hall '-P 2ac 2n'
_symmetry_space_group_name_H-M 'P n m a'
_atom_sites_solution_primary direct
_atom_sites_solution_secondary difmap
_audit_creation_method SHELXL-97
_cell_angle_alpha 90.00
_cell_angle_beta 90.00
_cell_angle_gamma 90.00
_cell_formula_units_Z 4
_cell_length_a 7.3819(19)
_cell_length_b 4.4519(12)
_cell_length_c 23.684(6)
_cell_measurement_reflns_used 905
_cell_measurement_temperature 200(2)
_cell_measurement_theta_max 18.62
_cell_measurement_theta_min 4.66
_cell_volume 778.3(4)
_computing_cell_refinement 'Bruker SMART'
_computing_data_collection 'Bruker SMART'
_computing_data_reduction 'Bruker SAINT'
_computing_molecular_graphics 'Bruker SHELXTL'
_computing_publication_material 'Bruker SHEMXTL'
_computing_structure_refinement 'SHELXL-97 (Sheldrick, 1997)'
_computing_structure_solution 'SHELXS-97 (Sheldrick, 1990)'
_diffrn_ambient_temperature 200(2)
_diffrn_measured_fraction_theta_full 1.000
_diffrn_measured_fraction_theta_max 1.000
_diffrn_measurement_device_type 'CCD area detector'
_diffrn_measurement_method 'phi and omega scans'
_diffrn_radiation_monochromator graphite
_diffrn_radiation_source 'fine-focus sealed tube'
_diffrn_radiation_type MoK\a
_diffrn_radiation_wavelength 0.71073
_diffrn_reflns_av_R_equivalents 0.1275
_diffrn_reflns_av_sigmaI/netI 0.0621
_diffrn_reflns_limit_h_max 9
_diffrn_reflns_limit_h_min -9
_diffrn_reflns_limit_k_max 5
_diffrn_reflns_limit_k_min -5
_diffrn_reflns_limit_l_max 29
_diffrn_reflns_limit_l_min -29
_diffrn_reflns_number 8922
_diffrn_reflns_theta_full 25.00
_diffrn_reflns_theta_max 26.37
_diffrn_reflns_theta_min 1.72
_exptl_absorpt_coefficient_mu 21.311
_exptl_absorpt_correction_T_max 0.0356
_exptl_absorpt_correction_T_min 0.0145
_exptl_absorpt_correction_type empirical
_exptl_absorpt_process_details SADABS
_exptl_crystal_colour silver
_exptl_crystal_density_diffrn 5.128
_exptl_crystal_density_method 'not measured'
_exptl_crystal_description bar
_exptl_crystal_F_000 905
_exptl_crystal_size_max 0.057
_exptl_crystal_size_mid 0.035
_exptl_crystal_size_min 0.025
_refine_diff_density_max 1.373
_refine_diff_density_min -1.428
_refine_diff_density_rms 0.308
_refine_ls_extinction_coef 0.00039(9)
_refine_ls_extinction_expression Fc^*^=kFc[1+0.001xFc^2^\l^3^/sin(2\q)]^-1/4^
_refine_ls_extinction_method SHELXL
_refine_ls_goodness_of_fit_ref 1.007
_refine_ls_matrix_type full
_refine_ls_number_parameters 53
_refine_ls_number_reflns 905
_refine_ls_number_restraints 0
_refine_ls_restrained_S_all 1.007
_refine_ls_R_factor_all 0.0724
_refine_ls_R_factor_gt 0.0370
_refine_ls_shift/su_max 0.000
_refine_ls_shift/su_mean 0.000
_refine_ls_structure_factor_coef Fsqd
_refine_ls_weighting_details 'calc w=1/[\s^2^(Fo^2^)+(0.0283P)^2^+0.0000P] where P=(Fo^2^+2Fc^2^)/3'
_refine_ls_weighting_scheme calc
_refine_ls_wR_factor_gt 0.0665
_refine_ls_wR_factor_ref 0.0738
_reflns_number_gt 623
_reflns_number_total 905
_reflns_threshold_expression >2sigma(I)
_cod_data_source_file ic902144h_si_003_4.cif
_cod_data_source_block Eu0.30Ca2.70In2Ge3
_cod_depositor_comments
;
The following automatic conversions were performed:

'_symmetry_cell_setting' value 'Orthorhombic' changed to
'orthorhombic' according to the built-in table from CIF Core
dictionary named 'cif_core.dic' version 2.4.1 from 2010-06-29.

Automatic conversion script
Id: cif_fix_values 1646 2011-03-28 12:23:43Z adriana 
;
_cod_original_cell_volume 778.4(4)
_cod_original_formula_sum 'Ca2.70 Eu0.30 Ge3 In2'
_cod_database_code 4314843

loop_
_symmetry_equiv_pos_as_xyz
'x, y, z'
'-x+1/2, -y, z+1/2'
'-x, y+1/2, -z'
'x+1/2, -y+1/2, -z+1/2'
'-x, -y, -z'
'x-1/2, y, -z-1/2'
'x, -y-1/2, z'
'-x-1/2, y-1/2, z-1/2'

loop_
_atom_site_label
_atom_site_type_symbol
_atom_site_fract_x
_atom_site_fract_y
_atom_site_fract_z
_atom_site_U_iso_or_equiv
_atom_site_adp_type
_atom_site_occupancy
_atom_site_symmetry_multiplicity
_atom_site_calc_flag
_atom_site_refinement_flags
_atom_site_disorder_assembly
_atom_site_disorder_group
Eu1 Eu 0.0121(3) 0.2500 0.07227(10) 0.0153(9) Uani 0.082(4) 2 d SP . .
Ca1 Ca 0.0121(3) 0.2500 0.07227(10) 0.0153(9) Uani 0.918(4) 2 d SP . .
Eu2 Eu 0.0246(3) 0.2500 0.38120(8) 0.0148(8) Uani 0.158(4) 2 d SP . .
Ca2 Ca 0.0246(3) 0.2500 0.38120(8) 0.0148(8) Uani 0.842(4) 2 d SP . .
Eu3 Eu 0.1652(3) 0.2500 0.22653(10) 0.0134(9) Uani 0.055(4) 2 d SP . .
Ca3 Ca 0.1652(3) 0.2500 0.22653(10) 0.0134(9) Uani 0.945(4) 2 d SP . .
In1 In 0.15018(14) 0.2500 0.52708(5) 0.0163(3) Uani 1 2 d S . .
In2 In 0.16261(14) 0.2500 0.82606(5) 0.0180(3) Uani 1 2 d S . .
Ge1 Ge 0.0372(2) 0.2500 0.71010(6) 0.0125(4) Uani 1 2 d S . .
Ge2 Ge 0.2842(2) 0.2500 0.63586(6) 0.0128(4) Uani 1 2 d S . .
Ge3 Ge 0.7645(2) 0.2500 0.53878(6) 0.0137(4) Uani 1 2 d S . .

loop_
_atom_site_aniso_label
_atom_site_aniso_U_11
_atom_site_aniso_U_22
_atom_site_aniso_U_33
_atom_site_aniso_U_23
_atom_site_aniso_U_13
_atom_site_aniso_U_12
Eu1 0.0134(15) 0.0163(15) 0.0163(15) 0.000 -0.0005(10) 0.000
Ca1 0.0134(15) 0.0163(15) 0.0163(15) 0.000 -0.0005(10) 0.000
Eu2 0.0148(13) 0.0137(12) 0.0159(13) 0.000 -0.0010(9) 0.000
Ca2 0.0148(13) 0.0137(12) 0.0159(13) 0.000 -0.0010(9) 0.000
Eu3 0.0137(15) 0.0129(15) 0.0136(16) 0.000 0.0024(11) 0.000
Ca3 0.0137(15) 0.0129(15) 0.0136(16) 0.000 0.0024(11) 0.000
In1 0.0161(6) 0.0173(6) 0.0155(6) 0.000 -0.0005(5) 0.000
In2 0.0132(6) 0.0240(6) 0.0167(6) 0.000 0.0000(5) 0.000
Ge1 0.0131(8) 0.0125(8) 0.0119(8) 0.000 0.0008(7) 0.000
Ge2 0.0130(9) 0.0114(8) 0.0141(9) 0.000 0.0008(6) 0.000
Ge3 0.0126(8) 0.0119(8) 0.0165(9) 0.000 -0.0010(7) 0.000

loop_
_atom_type_symbol
_atom_type_description
_atom_type_scat_dispersion_real
_atom_type_scat_dispersion_imag
_atom_type_scat_source
Ca Ca 0.2262 0.3064 'International Tables Vol C Tables 4.2.6.8 and 6.1.1.4'
Ge Ge 0.1547 1.8001 'International Tables Vol C Tables 4.2.6.8 and 6.1.1.4'
In In -0.7276 1.3100 'International Tables Vol C Tables 4.2.6.8 and 6.1.1.4'
Eu Eu -0.1578 3.6682 'International Tables Vol C Tables 4.2.6.8 and 6.1.1.4'

loop_
_geom_angle_atom_site_label_1
_geom_angle_atom_site_label_2
_geom_angle_atom_site_label_3
_geom_angle
_geom_angle_site_symmetry_1
_geom_angle_site_symmetry_3
_geom_angle_publ_flag
Ge2 Eu1 Ge2 92.56(8) 2_564 2_554 ?
Ge2 Eu1 Ge3 163.47(9) 2_564 2_554 ?
Ge2 Eu1 Ge3 85.89(4) 2_554 2_554 ?
Ge2 Eu1 Ge3 85.89(4) 2_564 2_564 ?
Ge2 Eu1 Ge3 163.47(9) 2_554 2_564 ?
Ge3 Eu1 Ge3 90.93(8) 2_554 2_564 ?
Ge2 Eu1 Ge3 96.70(6) 2_564 6_556 ?
Ge2 Eu1 Ge3 96.70(6) 2_554 6_556 ?
Ge3 Eu1 Ge3 99.82(6) 2_554 6_556 ?
Ge3 Eu1 Ge3 99.82(6) 2_564 6_556 ?
Ge2 Eu1 In1 48.99(4) 2_564 2_564 ?
Ge2 Eu1 In1 105.10(7) 2_554 2_564 ?
Ge3 Eu1 In1 147.04(8) 2_554 2_564 ?
Ge3 Eu1 In1 86.26(4) 2_564 2_564 ?
Ge3 Eu1 In1 48.74(4) 6_556 2_564 ?
Ge2 Eu1 In1 105.10(7) 2_564 2_554 ?
Ge2 Eu1 In1 48.99(4) 2_554 2_554 ?
Ge3 Eu1 In1 86.26(4) 2_554 2_554 ?
Ge3 Eu1 In1 147.04(8) 2_564 2_554 ?
Ge3 Eu1 In1 48.74(4) 6_556 2_554 ?
In1 Eu1 In1 78.73(5) 2_564 2_554 ?
Ge2 Eu1 In2 52.27(4) 2_564 5_566 ?
Ge2 Eu1 In2 107.53(7) 2_554 5_566 ?
Ge3 Eu1 In2 112.62(8) 2_554 5_566 ?
Ge3 Eu1 In2 58.94(4) 2_564 5_566 ?
Ge3 Eu1 In2 140.28(3) 6_556 5_566 ?
In1 Eu1 In2 93.88(3) 2_564 5_566 ?
In1 Eu1 In2 150.35(8) 2_554 5_566 ?
Ge2 Eu1 In2 107.53(7) 2_564 5_556 ?
Ge2 Eu1 In2 52.27(4) 2_554 5_556 ?
Ge3 Eu1 In2 58.94(4) 2_554 5_556 ?
Ge3 Eu1 In2 112.62(8) 2_564 5_556 ?
Ge3 Eu1 In2 140.28(3) 6_556 5_556 ?
In1 Eu1 In2 150.35(8) 2_564 5_556 ?
In1 Eu1 In2 93.88(3) 2_554 5_556 ?
In2 Eu1 In2 78.36(6) 5_566 5_556 ?
Ge2 Eu1 In1 133.61(4) 2_564 6_556 ?
Ge2 Eu1 In1 133.61(4) 2_554 6_556 ?
Ge3 Eu1 In1 48.82(4) 2_554 6_556 ?
Ge3 Eu1 In1 48.82(4) 2_564 6_556 ?
Ge3 Eu1 In1 83.94(6) 6_556 6_556 ?
In1 Eu1 In1 109.36(6) 2_564 6_556 ?
In1 Eu1 In1 109.36(6) 2_554 6_556 ?
In2 Eu1 In1 100.20(6) 5_566 6_556 ?
In2 Eu1 In1 100.20(6) 5_556 6_556 ?
Ge2 Eu1 Ca2 108.89(6) 2_564 6_556 ?
Ge2 Eu1 Ca2 108.89(6) 2_554 6_556 ?
Ge3 Eu1 Ca2 56.59(5) 2_554 6_556 ?
Ge3 Eu1 Ca2 56.59(5) 2_564 6_556 ?
Ge3 Eu1 Ca2 142.34(8) 6_556 6_556 ?
In1 Eu1 Ca2 140.23(3) 2_564 6_556 ?
In1 Eu1 Ca2 140.23(3) 2_554 6_556 ?
In2 Eu1 Ca2 56.63(4) 5_566 6_556 ?
In2 Eu1 Ca2 56.63(4) 5_556 6_556 ?
In1 Eu1 Ca2 58.40(5) 6_556 6_556 ?
Ge2 Eu1 Eu2 108.89(6) 2_564 6_556 ?
Ge2 Eu1 Eu2 108.89(6) 2_554 6_556 ?
Ge3 Eu1 Eu2 56.59(5) 2_554 6_556 ?
Ge3 Eu1 Eu2 56.59(5) 2_564 6_556 ?
Ge3 Eu1 Eu2 142.34(8) 6_556 6_556 ?
In1 Eu1 Eu2 140.23(3) 2_564 6_556 ?
In1 Eu1 Eu2 140.23(3) 2_554 6_556 ?
In2 Eu1 Eu2 56.63(4) 5_566 6_556 ?
In2 Eu1 Eu2 56.63(4) 5_556 6_556 ?
In1 Eu1 Eu2 58.40(5) 6_556 6_556 ?
Ca2 Eu1 Eu2 0.00(6) 6_556 6_556 ?
Ge1 Eu2 Ge1 90.41(7) 5_556 5_566 ?
Ge1 Eu2 Ge2 47.01(4) 5_556 5_556 ?
Ge1 Eu2 Ge2 107.57(7) 5_566 5_556 ?
Ge1 Eu2 Ge2 107.57(7) 5_556 5_566 ?
Ge1 Eu2 Ge2 47.01(4) 5_566 5_566 ?
Ge2 Eu2 Ge2 87.75(7) 5_556 5_566 ?
Ge1 Eu2 Ge3 160.00(8) 5_556 5_666 ?
Ge1 Eu2 Ge3 89.19(4) 5_566 5_666 ?
Ge2 Eu2 Ge3 150.63(7) 5_556 5_666 ?
Ge2 Eu2 Ge3 86.55(4) 5_566 5_666 ?
Ge1 Eu2 Ge3 89.19(4) 5_556 5_656 ?
Ge1 Eu2 Ge3 160.00(8) 5_566 5_656 ?
Ge2 Eu2 Ge3 86.55(4) 5_556 5_656 ?
Ge2 Eu2 Ge3 150.63(7) 5_566 5_656 ?
Ge3 Eu2 Ge3 84.45(6) 5_666 5_656 ?
Ge1 Eu2 In1 149.10(8) 5_556 5_566 ?
Ge1 Eu2 In1 85.40(4) 5_566 5_566 ?
Ge2 Eu2 In1 105.51(6) 5_556 5_566 ?
Ge2 Eu2 In1 49.53(4) 5_566 5_566 ?
Ge3 Eu2 In1 50.71(4) 5_666 5_566 ?
Ge3 Eu2 In1 104.79(6) 5_656 5_566 ?
Ge1 Eu2 In1 85.40(4) 5_556 5_556 ?
Ge1 Eu2 In1 149.10(8) 5_566 5_556 ?
Ge2 Eu2 In1 49.53(4) 5_556 5_556 ?
Ge2 Eu2 In1 105.51(6) 5_566 5_556 ?
Ge3 Eu2 In1 104.79(6) 5_666 5_556 ?
Ge3 Eu2 In1 50.71(4) 5_656 5_556 ?
In1 Eu2 In1 82.76(5) 5_566 5_556 ?
Ge1 Eu2 In2 107.05(6) 5_556 2_564 ?
Ge1 Eu2 In2 51.74(4) 5_566 2_564 ?
Ge2 Eu2 In2 150.61(7) 5_556 2_564 ?
Ge2 Eu2 In2 88.87(4) 5_566 2_564 ?
Ge3 Eu2 In2 58.02(4) 5_666 2_564 ?
Ge3 Eu2 In2 109.53(7) 5_656 2_564 ?
In1 Eu2 In2 94.24(3) 5_566 2_564 ?
In1 Eu2 In2 157.48(7) 5_556 2_564 ?
Ge1 Eu2 In2 51.74(4) 5_556 2_554 ?
Ge1 Eu2 In2 107.05(6) 5_566 2_554 ?
Ge2 Eu2 In2 88.87(4) 5_556 2_554 ?
Ge2 Eu2 In2 150.61(7) 5_566 2_554 ?
Ge3 Eu2 In2 109.53(7) 5_666 2_554 ?
Ge3 Eu2 In2 58.02(4) 5_656 2_554 ?
In1 Eu2 In2 157.48(7) 5_566 2_554 ?
In1 Eu2 In2 94.24(3) 5_556 2_554 ?
In2 Eu2 In2 80.00(5) 2_564 2_554 ?
Ge1 Eu2 In1 134.71(3) 5_556 . ?
Ge1 Eu2 In1 134.71(3) 5_566 . ?
Ge2 Eu2 In1 107.79(5) 5_556 . ?
Ge2 Eu2 In1 107.79(5) 5_566 . ?
Ge3 Eu2 In1 47.59(3) 5_666 . ?
Ge3 Eu2 In1 47.59(3) 5_656 . ?
In1 Eu2 In1 58.41(4) 5_566 . ?
In1 Eu2 In1 58.41(4) 5_556 . ?
In2 Eu2 In1 101.04(5) 2_564 . ?
In2 Eu2 In1 101.04(5) 2_554 . ?
Ge1 Eu2 Ca3 54.36(4) 5_556 6_556 ?
Ge1 Eu2 Ca3 54.36(4) 5_566 6_556 ?
Ge2 Eu2 Ca3 53.22(4) 5_556 6_556 ?
Ge2 Eu2 Ca3 53.22(4) 5_566 6_556 ?
Ge3 Eu2 Ca3 137.34(3) 5_666 6_556 ?
Ge3 Eu2 Ca3 137.34(3) 5_656 6_556 ?
In1 Eu2 Ca3 99.84(6) 5_566 6_556 ?
In1 Eu2 Ca3 99.84(6) 5_556 6_556 ?
In2 Eu2 Ca3 102.66(6) 2_564 6_556 ?
In2 Eu2 Ca3 102.66(6) 2_554 6_556 ?
In1 Eu2 Ca3 148.90(7) . 6_556 ?
Ge1 Eu3 Ge1 92.86(8) 5_566 5_556 ?
Ge1 Eu3 Ge2 155.89(10) 5_566 2_554 ?
Ge1 Eu3 Ge2 82.96(4) 5_556 2_554 ?
Ge1 Eu3 Ge2 82.96(4) 5_566 2_564 ?
Ge1 Eu3 Ge2 155.89(10) 5_556 2_564 ?
Ge2 Eu3 Ge2 91.20(8) 2_554 2_564 ?
Ge1 Eu3 Ge1 83.55(3) 5_566 2_564 ?
Ge1 Eu3 Ge1 155.64(9) 5_556 2_564 ?
Ge2 Eu3 Ge1 109.62(8) 2_554 2_564 ?
Ge2 Eu3 Ge1 47.67(4) 2_564 2_564 ?
Ge1 Eu3 Ge1 155.64(9) 5_566 2_554 ?
Ge1 Eu3 Ge1 83.55(3) 5_556 2_554 ?
Ge2 Eu3 Ge1 47.67(4) 2_554 2_554 ?
Ge2 Eu3 Ge1 109.62(8) 2_564 2_554 ?
Ge1 Eu3 Ge1 89.86(8) 2_564 2_554 ?
Ge1 Eu3 In2 51.95(4) 5_566 2_564 ?
Ge1 Eu3 In2 108.05(8) 5_556 2_564 ?
Ge2 Eu3 In2 151.58(9) 2_554 2_564 ?
Ge2 Eu3 In2 88.06(4) 2_564 2_564 ?
Ge1 Eu3 In2 51.52(4) 2_564 2_564 ?
Ge1 Eu3 In2 106.30(8) 2_554 2_564 ?
Ge1 Eu3 In2 108.05(8) 5_566 2_554 ?
Ge1 Eu3 In2 51.95(4) 5_556 2_554 ?
Ge2 Eu3 In2 88.06(4) 2_554 2_554 ?
Ge2 Eu3 In2 151.58(9) 2_564 2_554 ?
Ge1 Eu3 In2 106.30(8) 2_564 2_554 ?
Ge1 Eu3 In2 51.52(4) 2_554 2_554 ?
In2 Eu3 In2 79.46(6) 2_564 2_554 ?
Ge1 Eu3 In2 107.28(8) 5_566 5_556 ?
Ge1 Eu3 In2 51.67(4) 5_556 5_556 ?
Ge2 Eu3 In2 52.12(4) 2_554 5_556 ?
Ge2 Eu3 In2 106.90(8) 2_564 5_556 ?
Ge1 Eu3 In2 152.02(9) 2_564 5_556 ?
Ge1 Eu3 In2 89.36(4) 2_554 5_556 ?
In2 Eu3 In2 153.60(8) 2_564 5_556 ?
In2 Eu3 In2 94.95(3) 2_554 5_556 ?
Ge1 Eu3 In2 51.67(4) 5_566 5_566 ?
Ge1 Eu3 In2 107.28(8) 5_556 5_566 ?
Ge2 Eu3 In2 106.90(8) 2_554 5_566 ?
Ge2 Eu3 In2 52.12(4) 2_564 5_566 ?
Ge1 Eu3 In2 89.36(4) 2_564 5_566 ?
Ge1 Eu3 In2 152.02(9) 2_554 5_566 ?
In2 Eu3 In2 94.95(3) 2_564 5_566 ?
In2 Eu3 In2 153.60(8) 2_554 5_566 ?
In2 Eu3 In2 78.56(6) 5_556 5_566 ?
Ge1 Eu3 Eu2 133.56(4) 5_566 6_656 ?
Ge1 Eu3 Eu2 133.56(4) 5_556 6_656 ?
Ge2 Eu3 Eu2 55.65(5) 2_554 6_656 ?
Ge2 Eu3 Eu2 55.65(5) 2_564 6_656 ?
Ge1 Eu3 Eu2 53.98(5) 2_564 6_656 ?
Ge1 Eu3 Eu2 53.98(5) 2_554 6_656 ?
In2 Eu3 Eu2 101.90(6) 2_564 6_656 ?
In2 Eu3 Eu2 101.90(6) 2_554 6_656 ?
In2 Eu3 Eu2 104.51(6) 5_556 6_656 ?
In2 Eu3 Eu2 104.51(6) 5_566 6_656 ?
Ge1 Eu3 Ca2 133.56(4) 5_566 6_656 ?
Ge1 Eu3 Ca2 133.56(4) 5_556 6_656 ?
Ge2 Eu3 Ca2 55.65(5) 2_554 6_656 ?
Ge2 Eu3 Ca2 55.65(5) 2_564 6_656 ?
Ge1 Eu3 Ca2 53.98(5) 2_564 6_656 ?
Ge1 Eu3 Ca2 53.98(5) 2_554 6_656 ?
In2 Eu3 Ca2 101.90(6) 2_564 6_656 ?
In2 Eu3 Ca2 101.90(6) 2_554 6_656 ?
In2 Eu3 Ca2 104.51(6) 5_556 6_656 ?
In2 Eu3 Ca2 104.51(6) 5_566 6_656 ?
Eu2 Eu3 Ca2 0.00(4) 6_656 6_656 ?
Ge2 In1 Ge3 116.17(4) . 5_656 ?
Ge2 In1 Ge3 116.17(4) . 5_666 ?
Ge3 In1 Ge3 105.83(6) 5_656 5_666 ?
Ge2 In1 Ge3 105.44(6) . 1_455 ?
Ge3 In1 Ge3 106.20(4) 5_656 1_455 ?
Ge3 In1 Ge3 106.20(4) 5_666 1_455 ?
Ge2 In1 Ca2 62.30(4) . 5_566 ?
Ge3 In1 Ca2 167.05(5) 5_656 5_566 ?
Ge3 In1 Ca2 85.40(4) 5_666 5_566 ?
Ge3 In1 Ca2 63.65(4) 1_455 5_566 ?
Ge2 In1 Eu2 62.30(4) . 5_566 ?
Ge3 In1 Eu2 167.05(5) 5_656 5_566 ?
Ge3 In1 Eu2 85.40(4) 5_666 5_566 ?
Ge3 In1 Eu2 63.65(4) 1_455 5_566 ?
Ca2 In1 Eu2 0.00(8) 5_566 5_566 ?
Ge2 In1 Ca2 62.30(4) . 5_556 ?
Ge3 In1 Ca2 85.40(4) 5_656 5_556 ?
Ge3 In1 Ca2 167.05(5) 5_666 5_556 ?
Ge3 In1 Ca2 63.65(4) 1_455 5_556 ?
Ca2 In1 Ca2 82.76(5) 5_566 5_556 ?
Eu2 In1 Ca2 82.76(5) 5_566 5_556 ?
Ge2 In1 Eu2 62.30(4) . 5_556 ?
Ge3 In1 Eu2 85.40(4) 5_656 5_556 ?
Ge3 In1 Eu2 167.05(5) 5_666 5_556 ?
Ge3 In1 Eu2 63.65(4) 1_455 5_556 ?
Ca2 In1 Eu2 82.76(5) 5_566 5_556 ?
Eu2 In1 Eu2 82.76(5) 5_566 5_556 ?
Ca2 In1 Eu2 0.00(6) 5_556 5_556 ?
Ge2 In1 Eu1 57.36(4) . 2_565 ?
Ge3 In1 Eu1 121.07(6) 5_656 2_565 ?
Ge3 In1 Eu1 60.27(5) 5_666 2_565 ?
Ge3 In1 Eu1 132.65(4) 1_455 2_565 ?
Ca2 In1 Eu1 69.89(5) 5_566 2_565 ?
Eu2 In1 Eu1 69.89(5) 5_566 2_565 ?
Ca2 In1 Eu1 119.66(6) 5_556 2_565 ?
Eu2 In1 Eu1 119.66(6) 5_556 2_565 ?
Ge2 In1 Ca1 57.36(4) . 2_565 ?
Ge3 In1 Ca1 121.07(6) 5_656 2_565 ?
Ge3 In1 Ca1 60.27(5) 5_666 2_565 ?
Ge3 In1 Ca1 132.65(4) 1_455 2_565 ?
Ca2 In1 Ca1 69.89(5) 5_566 2_565 ?
Eu2 In1 Ca1 69.89(5) 5_566 2_565 ?
Ca2 In1 Ca1 119.66(6) 5_556 2_565 ?
Eu2 In1 Ca1 119.66(6) 5_556 2_565 ?
Eu1 In1 Ca1 0.00(7) 2_565 2_565 ?
Ge2 In1 Eu1 57.36(4) . 2 ?
Ge3 In1 Eu1 60.27(5) 5_656 2 ?
Ge3 In1 Eu1 121.07(6) 5_666 2 ?
Ge3 In1 Eu1 132.65(4) 1_455 2 ?
Ca2 In1 Eu1 119.66(6) 5_566 2 ?
Eu2 In1 Eu1 119.66(6) 5_566 2 ?
Ca2 In1 Eu1 69.89(5) 5_556 2 ?
Eu2 In1 Eu1 69.89(5) 5_556 2 ?
Eu1 In1 Eu1 78.73(6) 2_565 2 ?
Ca1 In1 Eu1 78.73(6) 2_565 2 ?
Ge2 In1 Ca1 57.36(4) . 2 ?
Ge3 In1 Ca1 60.27(5) 5_656 2 ?
Ge3 In1 Ca1 121.07(6) 5_666 2 ?
Ge3 In1 Ca1 132.65(4) 1_455 2 ?
Ca2 In1 Ca1 119.66(6) 5_566 2 ?
Eu2 In1 Ca1 119.66(6) 5_566 2 ?
Ca2 In1 Ca1 69.89(5) 5_556 2 ?
Eu2 In1 Ca1 69.89(5) 5_556 2 ?
Eu1 In1 Ca1 78.73(6) 2_565 2 ?
Ca1 In1 Ca1 78.73(6) 2_565 2 ?
Eu1 In1 Ca1 0.00(7) 2 2 ?
Ge1 In2 Ge1 91.42(4) 6_657 . ?
Ge1 In2 Ge2 179.32(6) 6_657 6_557 ?
Ge1 In2 Ge2 89.26(6) . 6_557 ?
Ge1 In2 Ca2 58.31(4) 6_657 2_565 ?
Ge1 In2 Ca2 124.78(5) . 2_565 ?
Ge2 In2 Ca2 121.24(5) 6_557 2_565 ?
Ge1 In2 Eu2 58.31(4) 6_657 2_565 ?
Ge1 In2 Eu2 124.78(5) . 2_565 ?
Ge2 In2 Eu2 121.24(5) 6_557 2_565 ?
Ca2 In2 Eu2 0.00(6) 2_565 2_565 ?
Ge1 In2 Ca2 58.31(4) 6_657 2 ?
Ge1 In2 Ca2 124.78(4) . 2 ?
Ge2 In2 Ca2 121.24(5) 6_557 2 ?
Ca2 In2 Ca2 80.00(5) 2_565 2 ?
Eu2 In2 Ca2 80.00(5) 2_565 2 ?
Ge1 In2 Eu2 58.31(4) 6_657 2 ?
Ge1 In2 Eu2 124.78(4) . 2 ?
Ge2 In2 Eu2 121.24(5) 6_557 2 ?
Ca2 In2 Eu2 80.00(5) 2_565 2 ?
Eu2 In2 Eu2 80.00(5) 2_565 2 ?
Ca2 In2 Eu2 0.00(6) 2 2 ?
Ge1 In2 Ca3 56.71(4) 6_657 2 ?
Ge1 In2 Ca3 58.34(5) . 2 ?
Ge2 In2 Ca3 123.73(5) 6_557 2 ?
Ca2 In2 Ca3 115.01(6) 2_565 2 ?
Eu2 In2 Ca3 115.01(6) 2_565 2 ?
Ca2 In2 Ca3 66.49(5) 2 2 ?
Eu2 In2 Ca3 66.49(5) 2 2 ?
Ge1 In2 Eu3 56.71(4) 6_657 2 ?
Ge1 In2 Eu3 58.34(5) . 2 ?
Ge2 In2 Eu3 123.73(5) 6_557 2 ?
Ca2 In2 Eu3 115.01(6) 2_565 2 ?
Eu2 In2 Eu3 115.01(6) 2_565 2 ?
Ca2 In2 Eu3 66.49(5) 2 2 ?
Eu2 In2 Eu3 66.49(5) 2 2 ?
Ca3 In2 Eu3 0.00(6) 2 2 ?
Ge1 In2 Ca3 56.71(4) 6_657 2_565 ?
Ge1 In2 Ca3 58.34(5) . 2_565 ?
Ge2 In2 Ca3 123.73(5) 6_557 2_565 ?
Ca2 In2 Ca3 66.49(5) 2_565 2_565 ?
Eu2 In2 Ca3 66.49(5) 2_565 2_565 ?
Ca2 In2 Ca3 115.01(6) 2 2_565 ?
Eu2 In2 Ca3 115.01(6) 2 2_565 ?
Ca3 In2 Ca3 79.46(6) 2 2_565 ?
Eu3 In2 Ca3 79.46(6) 2 2_565 ?
Ge1 In2 Eu3 56.71(4) 6_657 2_565 ?
Ge1 In2 Eu3 58.34(5) . 2_565 ?
Ge2 In2 Eu3 123.73(5) 6_557 2_565 ?
Ca2 In2 Eu3 66.49(5) 2_565 2_565 ?
Eu2 In2 Eu3 66.49(5) 2_565 2_565 ?
Ca2 In2 Eu3 115.01(6) 2 2_565 ?
Eu2 In2 Eu3 115.01(6) 2 2_565 ?
Ca3 In2 Eu3 79.46(6) 2 2_565 ?
Eu3 In2 Eu3 79.46(6) 2 2_565 ?
Ca3 In2 Eu3 0.00(6) 2_565 2_565 ?
Ge1 In2 Eu3 123.55(5) 6_657 5_556 ?
Ge1 In2 Eu3 56.25(5) . 5_556 ?
Ge2 In2 Eu3 56.90(5) 6_557 5_556 ?
Ca2 In2 Eu3 178.12(6) 2_565 5_556 ?
Eu2 In2 Eu3 178.12(6) 2_565 5_556 ?
Ca2 In2 Eu3 100.69(4) 2 5_556 ?
Eu2 In2 Eu3 100.69(4) 2 5_556 ?
Ca3 In2 Eu3 66.84(3) 2 5_556 ?
Eu3 In2 Eu3 66.84(3) 2 5_556 ?
Ca3 In2 Eu3 114.59(4) 2_565 5_556 ?
Eu3 In2 Eu3 114.59(4) 2_565 5_556 ?
Ge2 Ge1 In2 118.83(7) . 6_557 ?
Ge2 Ge1 In2 115.33(7) . . ?
In2 Ge1 In2 125.84(6) 6_557 . ?
Ge2 Ge1 Ca3 133.56(4) . 5_566 ?
In2 Ge1 Ca3 71.34(6) 6_557 5_566 ?
In2 Ge1 Ca3 72.09(6) . 5_566 ?
Ge2 Ge1 Eu3 133.56(4) . 5_566 ?
In2 Ge1 Eu3 71.34(6) 6_557 5_566 ?
In2 Ge1 Eu3 72.09(6) . 5_566 ?
Ca3 Ge1 Eu3 0.00(11) 5_566 5_566 ?
Ge2 Ge1 Ca3 133.56(4) . 5_556 ?
In2 Ge1 Ca3 71.34(6) 6_557 5_556 ?
In2 Ge1 Ca3 72.09(6) . 5_556 ?
Ca3 Ge1 Ca3 92.86(8) 5_566 5_556 ?
Eu3 Ge1 Ca3 92.86(8) 5_566 5_556 ?
Ge2 Ge1 Eu3 133.56(4) . 5_556 ?
In2 Ge1 Eu3 71.34(6) 6_557 5_556 ?
In2 Ge1 Eu3 72.09(6) . 5_556 ?
Ca3 Ge1 Eu3 92.86(8) 5_566 5_556 ?
Eu3 Ge1 Eu3 92.86(8) 5_566 5_556 ?
Ca3 Ge1 Eu3 0.00(8) 5_556 5_556 ?
Ge2 Ge1 Eu2 68.05(5) . 5_556 ?
In2 Ge1 Eu2 69.95(5) 6_557 5_556 ?
In2 Ge1 Eu2 134.40(3) . 5_556 ?
Ca3 Ge1 Eu2 141.28(8) 5_566 5_556 ?
Eu3 Ge1 Eu2 141.28(8) 5_566 5_556 ?
Ca3 Ge1 Eu2 75.64(5) 5_556 5_556 ?
Eu3 Ge1 Eu2 75.64(5) 5_556 5_556 ?
Ge2 Ge1 Ca2 68.05(5) . 5_556 ?
In2 Ge1 Ca2 69.95(5) 6_557 5_556 ?
In2 Ge1 Ca2 134.40(3) . 5_556 ?
Ca3 Ge1 Ca2 141.28(8) 5_566 5_556 ?
Eu3 Ge1 Ca2 141.28(8) 5_566 5_556 ?
Ca3 Ge1 Ca2 75.64(5) 5_556 5_556 ?
Eu3 Ge1 Ca2 75.64(5) 5_556 5_556 ?
Eu2 Ge1 Ca2 0.00(7) 5_556 5_556 ?
Ge2 Ge1 Eu2 68.05(5) . 5_566 ?
In2 Ge1 Eu2 69.95(5) 6_557 5_566 ?
In2 Ge1 Eu2 134.40(3) . 5_566 ?
Ca3 Ge1 Eu2 75.64(5) 5_566 5_566 ?
Eu3 Ge1 Eu2 75.64(5) 5_566 5_566 ?
Ca3 Ge1 Eu2 141.28(8) 5_556 5_566 ?
Eu3 Ge1 Eu2 141.28(8) 5_556 5_566 ?
Eu2 Ge1 Eu2 90.41(7) 5_556 5_566 ?
Ca2 Ge1 Eu2 90.41(7) 5_556 5_566 ?
Ge2 Ge1 Ca2 68.05(5) . 5_566 ?
In2 Ge1 Ca2 69.95(5) 6_557 5_566 ?
In2 Ge1 Ca2 134.40(3) . 5_566 ?
Ca3 Ge1 Ca2 75.64(5) 5_566 5_566 ?
Eu3 Ge1 Ca2 75.64(5) 5_566 5_566 ?
Ca3 Ge1 Ca2 141.28(8) 5_556 5_566 ?
Eu3 Ge1 Ca2 141.28(8) 5_556 5_566 ?
Eu2 Ge1 Ca2 90.41(7) 5_556 5_566 ?
Ca2 Ge1 Ca2 90.41(7) 5_556 5_566 ?
Eu2 Ge1 Ca2 0.00(9) 5_566 5_566 ?
Ge2 Ge1 Ca3 65.42(6) . 2_565 ?
In2 Ge1 Ca3 134.62(4) 6_557 2_565 ?
In2 Ge1 Ca3 70.14(6) . 2_565 ?
Ca3 Ge1 Ca3 76.52(3) 5_566 2_565 ?
Eu3 Ge1 Ca3 76.52(3) 5_566 2_565 ?
Ca3 Ge1 Ca3 142.21(6) 5_556 2_565 ?
Eu3 Ge1 Ca3 142.21(6) 5_556 2_565 ?
Eu2 Ge1 Ca3 133.45(7) 5_556 2_565 ?
Ca2 Ge1 Ca3 133.45(7) 5_556 2_565 ?
Eu2 Ge1 Ca3 71.66(5) 5_566 2_565 ?
Ca2 Ge1 Ca3 71.66(5) 5_566 2_565 ?
Ge1 Ge2 In1 112.96(7) . . ?
Ge1 Ge2 In2 118.15(7) . 6_657 ?
In1 Ge2 In2 128.89(6) . 6_657 ?
Ge1 Ge2 Eu1 133.71(4) . 2 ?
In1 Ge2 Eu1 73.65(5) . 2 ?
In2 Ge2 Eu1 71.67(6) 6_657 2 ?
Ge1 Ge2 Eu1 133.71(4) . 2_565 ?
In1 Ge2 Eu1 73.65(5) . 2_565 ?
In2 Ge2 Eu1 71.67(6) 6_657 2_565 ?
Eu1 Ge2 Eu1 92.56(8) 2 2_565 ?
Ge1 Ge2 Ca1 133.71(4) . 2 ?
In1 Ge2 Ca1 73.65(5) . 2 ?
In2 Ge2 Ca1 71.67(6) 6_657 2 ?
Eu1 Ge2 Ca1 0.00(7) 2 2 ?
Eu1 Ge2 Ca1 92.56(8) 2_565 2 ?
Ge1 Ge2 Ca1 133.71(4) . 2_565 ?
In1 Ge2 Ca1 73.65(5) . 2_565 ?
In2 Ge2 Ca1 71.67(6) 6_657 2_565 ?
Eu1 Ge2 Ca1 92.56(8) 2 2_565 ?
Eu1 Ge2 Ca1 0.00(7) 2_565 2_565 ?
Ca1 Ge2 Ca1 92.56(8) 2 2_565 ?
Ge1 Ge2 Ca3 66.91(6) . 2_565 ?
In1 Ge2 Ca3 133.36(4) . 2_565 ?
In2 Ge2 Ca3 70.98(6) 6_657 2_565 ?
Eu1 Ge2 Ca3 142.64(8) 2 2_565 ?
Eu1 Ge2 Ca3 76.24(6) 2_565 2_565 ?
Ca1 Ge2 Ca3 142.64(8) 2 2_565 ?
Ca1 Ge2 Ca3 76.24(6) 2_565 2_565 ?
Ge1 Ge2 Eu3 66.91(6) . 2_565 ?
In1 Ge2 Eu3 133.36(4) . 2_565 ?
In2 Ge2 Eu3 70.98(6) 6_657 2_565 ?
Eu1 Ge2 Eu3 142.64(8) 2 2_565 ?
Eu1 Ge2 Eu3 76.24(6) 2_565 2_565 ?
Ca1 Ge2 Eu3 142.64(8) 2 2_565 ?
Ca1 Ge2 Eu3 76.24(6) 2_565 2_565 ?
Ca3 Ge2 Eu3 0.00(7) 2_565 2_565 ?
Ge1 Ge2 Ca3 66.91(6) . 2 ?
In1 Ge2 Ca3 133.36(4) . 2 ?
In2 Ge2 Ca3 70.98(5) 6_657 2 ?
Eu1 Ge2 Ca3 76.24(6) 2 2 ?
Eu1 Ge2 Ca3 142.64(8) 2_565 2 ?
Ca1 Ge2 Ca3 76.24(6) 2 2 ?
Ca1 Ge2 Ca3 142.64(8) 2_565 2 ?
Ca3 Ge2 Ca3 91.20(8) 2_565 2 ?
Eu3 Ge2 Ca3 91.20(8) 2_565 2 ?
Ge1 Ge2 Eu3 66.91(6) . 2 ?
In1 Ge2 Eu3 133.36(4) . 2 ?
In2 Ge2 Eu3 70.98(5) 6_657 2 ?
Eu1 Ge2 Eu3 76.24(6) 2 2 ?
Eu1 Ge2 Eu3 142.64(8) 2_565 2 ?
Ca1 Ge2 Eu3 76.24(6) 2 2 ?
Ca1 Ge2 Eu3 142.64(8) 2_565 2 ?
Ca3 Ge2 Eu3 91.20(8) 2_565 2 ?
Eu3 Ge2 Eu3 91.20(8) 2_565 2 ?
Ca3 Ge2 Eu3 0.0 2 2 ?
Ge1 Ge2 Eu2 64.94(5) . 5_556 ?
In1 Ge2 Eu2 68.17(5) . 5_556 ?
In2 Ge2 Eu2 135.57(3) 6_657 5_556 ?
Eu1 Ge2 Eu2 77.54(5) 2 5_556 ?
Eu1 Ge2 Eu2 141.82(7) 2_565 5_556 ?
Ca1 Ge2 Eu2 77.54(5) 2 5_556 ?
Ca1 Ge2 Eu2 141.82(7) 2_565 5_556 ?
Ca3 Ge2 Eu2 131.85(8) 2_565 5_556 ?
Eu3 Ge2 Eu2 131.85(8) 2_565 5_556 ?
Ca3 Ge2 Eu2 71.14(5) 2 5_556 ?
Eu3 Ge2 Eu2 71.14(5) 2 5_556 ?
In1 Ge3 In1 105.83(6) 5_656 5_666 ?
In1 Ge3 In1 73.80(4) 5_656 1_655 ?
In1 Ge3 In1 73.80(4) 5_666 1_655 ?
In1 Ge3 Eu1 73.80(4) 5_656 2 ?
In1 Ge3 Eu1 149.13(7) 5_666 2 ?
In1 Ge3 Eu1 132.47(4) 1_655 2 ?
In1 Ge3 Ca1 73.80(4) 5_656 2 ?
In1 Ge3 Ca1 149.13(7) 5_666 2 ?
In1 Ge3 Ca1 132.47(4) 1_655 2 ?
Eu1 Ge3 Ca1 0.00(6) 2 2 ?
In1 Ge3 Eu1 149.13(7) 5_656 2_565 ?
In1 Ge3 Eu1 73.80(4) 5_666 2_565 ?
In1 Ge3 Eu1 132.47(4) 1_655 2_565 ?
Eu1 Ge3 Eu1 90.93(8) 2 2_565 ?
Ca1 Ge3 Eu1 90.93(8) 2 2_565 ?
In1 Ge3 Ca1 149.13(7) 5_656 2_565 ?
In1 Ge3 Ca1 73.80(4) 5_666 2_565 ?
In1 Ge3 Ca1 132.47(4) 1_655 2_565 ?
Eu1 Ge3 Ca1 90.93(8) 2 2_565 ?
Ca1 Ge3 Ca1 90.93(8) 2 2_565 ?
Eu1 Ge3 Ca1 0.00(10) 2_565 2_565 ?
In1 Ge3 Ca1 70.99(4) 5_656 6_656 ?
In1 Ge3 Ca1 70.99(4) 5_666 6_656 ?
In1 Ge3 Ca1 119.75(7) 1_655 6_656 ?
Eu1 Ge3 Ca1 80.18(6) 2 6_656 ?
Ca1 Ge3 Ca1 80.18(6) 2 6_656 ?
Eu1 Ge3 Ca1 80.18(6) 2_565 6_656 ?
Ca1 Ge3 Ca1 80.18(6) 2_565 6_656 ?
In1 Ge3 Eu1 70.99(4) 5_656 6_656 ?
In1 Ge3 Eu1 70.99(4) 5_666 6_656 ?
In1 Ge3 Eu1 119.75(7) 1_655 6_656 ?
Eu1 Ge3 Eu1 80.18(6) 2 6_656 ?
Ca1 Ge3 Eu1 80.18(6) 2 6_656 ?
Eu1 Ge3 Eu1 80.18(6) 2_565 6_656 ?
Ca1 Ge3 Eu1 80.18(6) 2_565 6_656 ?
Ca1 Ge3 Eu1 0.00(7) 6_656 6_656 ?
In1 Ge3 Eu2 138.58(7) 5_656 5_666 ?
In1 Ge3 Eu2 71.19(4) 5_666 5_666 ?
In1 Ge3 Eu2 65.64(5) 1_655 5_666 ?
Eu1 Ge3 Eu2 129.87(7) 2 5_666 ?
Ca1 Ge3 Eu2 129.87(7) 2 5_666 ?
Eu1 Ge3 Eu2 71.51(5) 2_565 5_666 ?
Ca1 Ge3 Eu2 71.51(5) 2_565 5_666 ?
Ca1 Ge3 Eu2 137.61(3) 6_656 5_666 ?
Eu1 Ge3 Eu2 137.61(3) 6_656 5_666 ?
In1 Ge3 Ca2 138.58(7) 5_656 5_666 ?
In1 Ge3 Ca2 71.19(4) 5_666 5_666 ?
In1 Ge3 Ca2 65.64(5) 1_655 5_666 ?
Eu1 Ge3 Ca2 129.87(7) 2 5_666 ?
Ca1 Ge3 Ca2 129.87(7) 2 5_666 ?
Eu1 Ge3 Ca2 71.51(5) 2_565 5_666 ?
Ca1 Ge3 Ca2 71.51(5) 2_565 5_666 ?
Ca1 Ge3 Ca2 137.61(3) 6_656 5_666 ?
Eu1 Ge3 Ca2 137.61(3) 6_656 5_666 ?
Eu2 Ge3 Ca2 0.00(5) 5_666 5_666 ?
In1 Ge3 Ca2 71.19(4) 5_656 5_656 ?
In1 Ge3 Ca2 138.58(7) 5_666 5_656 ?
In1 Ge3 Ca2 65.64(5) 1_655 5_656 ?
Eu1 Ge3 Ca2 71.51(5) 2 5_656 ?
Ca1 Ge3 Ca2 71.51(5) 2 5_656 ?
Eu1 Ge3 Ca2 129.87(7) 2_565 5_656 ?
Ca1 Ge3 Ca2 129.87(7) 2_565 5_656 ?
Ca1 Ge3 Ca2 137.61(3) 6_656 5_656 ?
Eu1 Ge3 Ca2 137.61(3) 6_656 5_656 ?
Eu2 Ge3 Ca2 84.45(6) 5_666 5_656 ?
Ca2 Ge3 Ca2 84.45(6) 5_666 5_656 ?

loop_
_geom_bond_atom_site_label_1
_geom_bond_atom_site_label_2
_geom_bond_distance
_geom_bond_site_symmetry_2
_geom_bond_publ_flag
Eu1 Ge2 3.080(2) 2_564 ?
Eu1 Ge2 3.080(2) 2_554 ?
Eu1 Ge3 3.123(2) 2_554 ?
Eu1 Ge3 3.123(2) 2_564 ?
Eu1 Ge3 3.223(3) 6_556 ?
Eu1 In1 3.510(2) 2_564 ?
Eu1 In1 3.510(2) 2_554 ?
Eu1 In2 3.524(2) 5_566 ?
Eu1 In2 3.524(2) 5_556 ?
Eu1 In1 3.560(3) 6_556 ?
Eu1 Ca2 3.763(3) 6_556 ?
Eu1 Eu2 3.763(3) 6_556 ?
Eu2 Ge1 3.1367(18) 5_556 ?
Eu2 Ge1 3.1367(18) 5_566 ?
Eu2 Ge2 3.2115(19) 5_556 ?
Eu2 Ge2 3.2115(19) 5_566 ?
Eu2 Ge3 3.3121(19) 5_666 ?
Eu2 Ge3 3.3121(19) 5_656 ?
Eu2 In1 3.3673(18) 5_566 ?
Eu2 In1 3.3673(18) 5_556 ?
Eu2 In2 3.4628(19) 2_564 ?
Eu2 In2 3.4628(19) 2_554 ?
Eu2 In1 3.577(2) . ?
Eu2 Ca3 3.681(3) 6_556 ?
Eu3 Ge1 3.072(2) 5_566 ?
Eu3 Ge1 3.072(2) 5_556 ?
Eu3 Ge2 3.116(2) 2_554 ?
Eu3 Ge2 3.116(2) 2_564 ?
Eu3 Ge1 3.152(2) 2_564 ?
Eu3 Ge1 3.152(2) 2_554 ?
Eu3 In2 3.482(2) 2_564 ?
Eu3 In2 3.482(2) 2_554 ?
Eu3 In2 3.516(2) 5_556 ?
Eu3 In2 3.516(2) 5_566 ?
Eu3 Eu2 3.681(3) 6_656 ?
Eu3 Ca2 3.681(3) 6_656 ?
In1 Ge2 2.760(2) . ?
In1 Ge3 2.7903(12) 5_656 ?
In1 Ge3 2.7903(12) 5_666 ?
In1 Ge3 2.861(2) 1_455 ?
In1 Ca2 3.3673(18) 5_566 ?
In1 Eu2 3.3673(18) 5_566 ?
In1 Ca2 3.3673(18) 5_556 ?
In1 Eu2 3.3673(18) 5_556 ?
In1 Eu1 3.510(2) 2_565 ?
In1 Ca1 3.510(2) 2_565 ?
In1 Eu1 3.510(2) 2 ?
In1 Ca1 3.510(2) 2 ?
In2 Ge1 2.895(2) 6_657 ?
In2 Ge1 2.898(2) . ?
In2 Ge2 2.936(2) 6_557 ?
In2 Ca2 3.4628(19) 2_565 ?
In2 Eu2 3.4628(19) 2_565 ?
In2 Ca2 3.4628(19) 2 ?
In2 Eu2 3.4628(19) 2 ?
In2 Ca3 3.482(2) 2 ?
In2 Eu3 3.482(2) 2 ?
In2 Ca3 3.482(2) 2_565 ?
In2 Eu3 3.482(2) 2_565 ?
In2 Eu3 3.516(2) 5_556 ?
Ge1 Ge2 2.533(2) . ?
Ge1 In2 2.895(2) 6_557 ?
Ge1 Ca3 3.072(2) 5_566 ?
Ge1 Eu3 3.072(2) 5_566 ?
Ge1 Ca3 3.072(2) 5_556 ?
Ge1 Eu3 3.072(2) 5_556 ?
Ge1 Eu2 3.1367(18) 5_556 ?
Ge1 Ca2 3.1367(18) 5_556 ?
Ge1 Eu2 3.1367(18) 5_566 ?
Ge1 Ca2 3.1367(18) 5_566 ?
Ge1 Ca3 3.152(2) 2_565 ?
Ge2 In2 2.936(2) 6_657 ?
Ge2 Eu1 3.080(2) 2 ?
Ge2 Eu1 3.080(2) 2_565 ?
Ge2 Ca1 3.080(2) 2 ?
Ge2 Ca1 3.080(2) 2_565 ?
Ge2 Ca3 3.116(2) 2_565 ?
Ge2 Eu3 3.116(2) 2_565 ?
Ge2 Ca3 3.116(2) 2 ?
Ge2 Eu3 3.116(2) 2 ?
Ge2 Eu2 3.2115(19) 5_556 ?
Ge3 In1 2.7903(12) 5_656 ?
Ge3 In1 2.7903(12) 5_666 ?
Ge3 In1 2.861(2) 1_655 ?
Ge3 Eu1 3.123(2) 2 ?
Ge3 Ca1 3.123(2) 2 ?
Ge3 Eu1 3.123(2) 2_565 ?
Ge3 Ca1 3.123(2) 2_565 ?
Ge3 Ca1 3.223(3) 6_656 ?
Ge3 Eu1 3.223(3) 6_656 ?
Ge3 Eu2 3.3121(19) 5_666 ?
Ge3 Ca2 3.3121(19) 5_666 ?
Ge3 Ca2 3.3121(19) 5_656 ?
